data_7229211
loop_
_publ_author_name
'Kowalewska, Anna'
'Nowacka, Maria'
'W\/lodarska, Magdalena'
'Zgardzinska, B.'
'Zaleski, Rados\/law'
'Oszajca, Marcin'
'Krajenta, Justyna'
'Kazmierski, Slawomir'

_publ_section_title
;
 Solid-state dynamics and single-crystal to single-crystal structural
 transformations in octakis(3-chloropropyl)octasilsesquioxane and
 octavinyloctasilsesquioxane.
;
_journal_name_full 'Phys. Chem. Chem. Phys.'
_journal_paper_doi 10.1039/C7CP05233B
_journal_year 2017
_chemical_formula_sum 'C24 H48 Cl8 O12 Si8'
_chemical_formula_weight 1036.9
_chemical_name_systematic ' ?'
_space_group_IT_number 2
_symmetry_cell_setting triclinic
_symmetry_Int_Tables_number 2
_symmetry_space_group_name_Hall '-P 1'
_symmetry_space_group_name_H-M 'P -1'
_audit_update_record
;
2017-07-28 deposited with the CCDC.
2017-09-11 downloaded from the CCDC.
;
_cell_angle_alpha 87.083(8)
_cell_angle_beta 77.106(5)
_cell_angle_gamma 81.234(7)
_cell_formula_units_Z 1
_cell_length_a 10.3481(4)
_cell_length_b 10.4361(4)
_cell_length_c 12.1092(4)
_cell_measurement_temperature 383
_cell_volume 1259.66(9)
_diffrn_ambient_temperature 383
_diffrn_measurement_device_type 'PANalytical X'Pert PRO MPD'
_diffrn_radiation_probe x-ray
_diffrn_radiation_wavelength 1.5418
_exptl_absorpt_coefficient_mu 6.313
_exptl_crystal_density_diffrn 1.3669
_exptl_crystal_F_000 536
_pd_instr_location ' ?'
_pd_meas_2theta_range_inc 0.013
_pd_meas_2theta_range_max 64.992
_pd_meas_2theta_range_min 4.004
_pd_meas_number_of_points 4646
_pd_proc_2theta_range_inc 0.013
_pd_proc_2theta_range_max 64.992
_pd_proc_2theta_range_min 4.004
_pd_proc_ls_background_function 'Manual background combined with 15 Legendre polynoms'
_pd_proc_ls_pref_orient_corr none
_pd_proc_ls_profile_function Pseudo-Voigt
_pd_proc_ls_prof_R_factor 0.0211
_pd_proc_ls_prof_wR_expected 0.0189
_pd_proc_ls_prof_wR_factor 0.0272
_refine_ls_goodness_of_fit_all 1.44
_refine_ls_hydrogen_treatment constr
_refine_ls_number_constraints 13
_refine_ls_number_parameters 71
_refine_ls_number_restraints 51
_refine_ls_R_factor_all 0.1495
_refine_ls_R_factor_gt 0.0988
_refine_ls_shift/su_max 0.0497
_refine_ls_shift/su_mean 0.0089
_refine_ls_weighting_scheme sigma
_refine_ls_wR_factor_all 0.0684
_refine_ls_wR_factor_gt 0.0626
_cod_data_source_file c7cp05233b2.cif
_cod_data_source_block I_CCDC1
_cod_depositor_comments
;
The following automatic conversions were performed:

'_diffrn_radiation_probe' value 'X-ray' changed to 'x-ray' according
to
/home/data/users/saulius/crontab/automatic-downloads/rss-feeds/RSC/lib/dictionaries/cif_core.dic
dictionary named 'cif_core.dic' version 2.4.2 from 2011-04-26.

Automatic conversion script
Id: cif_fix_values 4973 2017-02-22 13:04:09Z antanas 
;
_cod_database_code 7229211

loop_
_space_group_symop_id
_space_group_symop_operation_xyz
1 x,y,z
2 -x,-y,-z

loop_
_atom_site_label
_atom_site_type_symbol
_atom_site_fract_x
_atom_site_fract_y
_atom_site_fract_z
_atom_site_adp_type
_atom_site_U_iso_or_equiv
_atom_site_site_symmetry_multiplicity
_atom_site_occupancy
_atom_site_calc_flag
Si1 Si 0.0563(7) 1.1264(6) 0.7908(5) Uiso 0.56(4) 2 1 d
C11 C 0.1028 1.2268 0.6542 Uiso 0.397(17) 2 1 d
H11a H 0.0455 1.3165 0.6543 Uiso 0.48(2) 2 1 d
H11b H 0.2007 1.2387 0.6347 Uiso 0.48(2) 2 1 d
C12 C 0.0789 1.157 0.5673 Uiso 0.397(17) 2 1 d
H12a H -0.0205 1.1525 0.5822 Uiso 0.48(2) 2 1 d
H12b H 0.1301 1.0646 0.5704 Uiso 0.48(2) 2 1 d
C13 C 0.1273 1.2318 0.4514 Uiso 0.397(17) 2 1 d
H13a H 0.2294 1.2183 0.432 Uiso 0.48(2) 2 0.5104 d
H13b H 0.0926 1.3288 0.4451 Uiso 0.48(2) 2 0.5104 d
Cl1 Cl -0.001(5) 1.128(4) 0.380(4) Uiso 0.59(2) 2 0.5104 d
H13c H 0.1389 1.1676 0.4024 Uiso 0.48(2) 2 0.4896 d
H13d H 0.2238 1.2553 0.4426 Uiso 0.48(2) 2 0.4896 d
Cl1a Cl 0.228(6) 1.392(5) 0.485(6) Uiso 0.59(2) 2 0.4896 d
O12 O 0.1450(13) 0.9765(9) 0.7916(7) Uiso 0.22(3) 2 1 d
Si2 Si 0.1771(6) 0.8326(6) 0.8594(6) Uiso 0.56(4) 2 1 d
C21 C 0.3153 0.7205 0.7723 Uiso 0.397(17) 2 1 d
H21a H 0.4031 0.7562 0.7479 Uiso 0.48(2) 2 1 d
H21b H 0.3338 0.631 0.8123 Uiso 0.48(2) 2 1 d
C22 C 0.2669 0.7069 0.6732 Uiso 0.397(17) 2 1 d
H22a H 0.2415 0.7974 0.6372 Uiso 0.48(2) 2 1 d
H22b H 0.1823 0.666 0.6984 Uiso 0.48(2) 2 1 d
C23 C 0.3726 0.6235 0.5889 Uiso 0.397(17) 2 1 d
H23a H 0.4199 0.5428 0.6253 Uiso 0.48(2) 2 0.6017 d
H23b H 0.4441 0.6761 0.5455 Uiso 0.48(2) 2 0.6017 d
Cl2 Cl 0.275(6) 0.480(4) 0.699(5) Uiso 0.59(2) 2 0.6017 d
H23c H 0.4621 0.6379 0.584 Uiso 0.48(2) 2 0.3983 d
H23d H 0.3367 0.6426 0.5297 Uiso 0.48(2) 2 0.3983 d
Cl2a Cl 0.542(8) 0.502(9) 0.637(8) Uiso 0.59(2) 2 0.3983 d
O23 O 0.2338(11) 0.8491(11) 0.9677(9) Uiso 0.22(3) 2 1 d
Si3 Si 0.2296(6) 0.9236(6) 1.0780(6) Uiso 0.56(4) 2 1 d
C31 C 0.4001 0.862 1.119 Uiso 0.397(17) 2 1 d
H31a H 0.4139 0.7639 1.1374 Uiso 0.48(2) 2 1 d
H31b H 0.4811 0.8849 1.0618 Uiso 0.48(2) 2 1 d
C32 C 0.3901 0.9293 1.2211 Uiso 0.397(17) 2 1 d
H32a H 0.3901 1.026 1.1999 Uiso 0.48(2) 2 1 d
H32b H 0.3016 0.918 1.2737 Uiso 0.48(2) 2 1 d
C33 C 0.5106 0.8695 1.2746 Uiso 0.397(17) 2 1 d
H33a H 0.5995 0.8871 1.2253 Uiso 0.48(2) 2 1 d
H33b H 0.5152 0.772 1.2932 Uiso 0.48(2) 2 1 d
Cl3 Cl 0.418(2) 1.064(3) 1.3403(19) Uiso 0.59(2) 2 1 d
O34 O 0.2063(9) 1.0844(8) 1.0483(15) Uiso 0.22(3) 2 1 d
Si4 Si 0.1089(6) 1.2180(6) 1.0107(6) Uiso 0.56(4) 2 1 d
C41 C 0.1925 1.3699 0.9989 Uiso 0.397(17) 2 1 d
H41a H 0.286 1.3628 0.9499 Uiso 0.48(2) 2 1 d
H41b H 0.1354 1.4517 0.9727 Uiso 0.48(2) 2 1 d
C42 C 0.2023 1.3809 1.1149 Uiso 0.397(17) 2 1 d
H42a H 0.1112 1.3731 1.165 Uiso 0.48(2) 2 1 d
H42b H 0.2694 1.3043 1.1361 Uiso 0.48(2) 2 1 d
C43 C 0.2454 1.51 1.1282 Uiso 0.397(17) 2 1 d
H43a H 0.172 1.588 1.1222 Uiso 0.48(2) 2 0.5421 d
H43b H 0.3267 1.525 1.0686 Uiso 0.48(2) 2 0.5421 d
Cl4 Cl 0.198(5) 1.645(6) 1.266(4) Uiso 0.59(2) 2 0.5421 d
H43c H 0.2276 1.5141 1.2071 Uiso 0.48(2) 2 0.4579 d
H43d H 0.206 1.5855 1.0922 Uiso 0.48(2) 2 0.4579 d
Cl4a Cl 0.450(4) 1.469(8) 1.154(5) Uiso 0.59(2) 2 0.4579 d
O3 O 0.1023(8) 0.8870(17) 1.1734(7) Uiso 0.22(3) 2 1 d
O4 O -0.0385(10) 1.2275(10) 1.0959(11) Uiso 0.22(3) 2 1 d
O41 O 0.0870(16) 1.2071(8) 0.8857(7) Uiso 0.22(3) 2 1 d

loop_
_atom_type_symbol
_atom_type_scat_dispersion_real
_atom_type_scat_dispersion_imag
_atom_type_scat_source
C 0.0181 0.0091 'International Tables Vol C tables 4.2.6.8 and 6.1.1.1'
H 0.0000 0.0000 'International Tables Vol C tables 4.2.6.8 and 6.1.1.1'
Cl 0.3639 0.7018 'International Tables Vol C tables 4.2.6.8 and 6.1.1.1'
O 0.0492 0.0322 'International Tables Vol C tables 4.2.6.8 and 6.1.1.1'
Si 0.2541 0.3302 'International Tables Vol C tables 4.2.6.8 and 6.1.1.1'

loop_
_geom_angle_atom_site_label_1
_geom_angle_atom_site_label_2
_geom_angle_atom_site_label_3
_geom_angle_site_symmetry_1
_geom_angle_site_symmetry_3
_geom_angle
C11 Si1 O12 . . 115.3(4)
C11 Si1 O3 . 2_577 113.4(5)
C11 Si1 O41 . . 104.5(5)
O12 Si1 O3 . 2_577 108.2(8)
O12 Si1 O41 . . 108.1(7)
O3 Si1 O41 2_577 . 106.8(8)
Si1 C11 H11a . . 114.13(17)
Si1 C11 H11b . . 112.9(2)
Si1 C11 C12 . . 106.2(2)
H11a C11 H11b . . 108.526(7)
H11a C11 C12 . . 106.881(7)
H11b C11 C12 . . 107.810(6)
C11 C12 H12a . . 108.243(6)
C11 C12 H12b . . 107.532(7)
C11 C12 C13 . . 107.570(6)
H12a C12 H12b . . 109.138(7)
H12a C12 C13 . . 111.081(6)
H12b C12 C13 . . 113.095(8)
C12 C13 H13a . . 108.265(6)
C12 C13 H13b . . 118.608(8)
C12 C13 H13c . . 100.274(7)
C12 C13 H13d . . 112.374(5)
H13a C13 H13b . . 109.209(8)
H13a C13 H13c . . 82.672(7)
H13a C13 H13d . . 22.565(5)
H13b C13 H13c . . 131.113(7)
H13b C13 H13d . . 88.742(7)
H13c C13 H13d . . 103.456(7)
C13 H13a H13d . . 82.394(8)
C13 H13c Cl1 . . 114.5(15)
C13 H13d H13a . . 75.041(7)
C13 H13d Cl1a . . 114(2)
H13a H13d Cl1a . . 170(2)
Si1 O12 Si2 . . 149.6(6)
O12 Si2 C21 . . 112.2(5)
O12 Si2 O23 . . 111.9(7)
O12 Si2 O4 . 2_577 109.4(7)
C21 Si2 O23 . . 102.1(5)
C21 Si2 O4 . 2_577 114.6(5)
O23 Si2 O4 . 2_577 106.3(7)
Si2 C21 H21a . . 114.6(2)
Si2 C21 H21b . . 112.71(19)
Si2 C21 C22 . . 102.8(2)
H21a C21 H21b . . 108.070(7)
H21a C21 C22 . . 107.504(5)
H21b C21 C22 . . 110.962(7)
C21 C22 H22a . . 110.530(7)
C21 C22 H22b . . 106.518(5)
C21 C22 C23 . . 109.679(6)
H22a C22 H22b . . 107.888(7)
H22a C22 C23 . . 110.330(8)
H22b C22 C23 . . 111.824(7)
C22 C23 H23a . . 113.756(7)
C22 C23 H23b . . 111.147(7)
C22 C23 H23c . . 115.277(6)
C22 C23 H23d . . 97.132(6)
H23a C23 H23b . . 108.444(7)
H23a C23 H23c . . 73.267(7)
H23a C23 H23d . . 138.458(7)
H23b C23 H23c . . 37.578(5)
H23b C23 H23d . . 83.453(6)
H23c C23 H23d . . 118.734(5)
C23 H23a Cl2a . . 136(4)
C23 H23b H23c . . 64.955(6)
C23 H23c H23b . . 77.467(6)
Si2 O23 Si3 . . 150.5(8)
O23 Si3 C31 . . 105.1(5)
O23 Si3 O34 . . 108.2(8)
O23 Si3 O3 . . 107.5(7)
C31 Si3 O34 . . 113.7(5)
C31 Si3 O3 . . 112.6(5)
O34 Si3 O3 . . 109.4(7)
Si3 C31 H31a . . 113.5(2)
Si3 C31 H31b . . 114.37(19)
Si3 C31 C32 . . 103.1(2)
H31a C31 H31b . . 109.376(9)
H31a C31 C32 . . 107.736(8)
H31b C31 C32 . . 108.201(6)
C31 C32 H32a . . 107.246(8)
C31 C32 H32b . . 108.191(6)
C31 C32 C33 . . 107.980(6)
H32a C32 H32b . . 108.879(8)
H32a C32 C33 . . 113.223(7)
H32b C32 C33 . . 111.129(6)
C32 C33 H33a . . 111.609(6)
C32 C33 H33b . . 114.698(7)
H33a C33 H33b . . 109.367(8)
Si3 O34 Si4 . . 149.8(8)
O34 Si4 C41 . . 112.6(5)
O34 Si4 O4 . . 108.1(7)
O34 Si4 O41 . . 111.4(8)
C41 Si4 O4 . . 115.5(5)
C41 Si4 O41 . . 102.1(5)
O4 Si4 O41 . . 106.9(9)
Si4 C41 H41a . . 115.78(17)
Si4 C41 H41b . . 113.3(2)
Si4 C41 C42 . . 100.3(2)
H41a C41 H41b . . 108.259(8)
H41a C41 C42 . . 107.869(5)
H41b C41 C42 . . 111.024(8)
C41 C42 H42a . . 107.748(5)
C41 C42 H42b . . 109.798(7)
C41 C42 C43 . . 108.634(8)
H42a C42 H42b . . 107.337(8)
H42a C42 C43 . . 111.650(8)
H42b C42 C43 . . 111.593(6)
C42 C43 H43a . . 113.058(6)
C42 C43 H43b . . 111.801(8)
C42 C43 H43c . . 100.170(8)
C42 C43 H43d . . 118.765(6)
H43a C43 H43b . . 106.421(8)
H43a C43 H43c . . 92.488(8)
H43a C43 H43d . . 25.345(6)
H43b C43 H43c . . 131.468(5)
H43b C43 H43d . . 81.809(8)
H43c C43 H43d . . 113.940(8)
C43 H43a H43d . . 67.750(8)
C43 H43c Cl4 . . 120.6(18)
C43 H43d H43a . . 86.904(8)
Si1 O3 Si3 2_577 . 149.2(7)
Si2 O4 Si4 2_577 . 148.7(9)
Si1 O41 Si4 . . 150.5(7)

loop_
_geom_bond_atom_site_label_1
_geom_bond_atom_site_label_2
_geom_bond_site_symmetry_2
_geom_bond_distance
Si1 C11 . 1.920(6)
Si1 O12 . 1.690(12)
Si1 O3 2_577 1.627(11)
Si1 O41 . 1.573(13)
C11 H11a . 1.02884(12)
C11 H11b . 1.01297(9)
C11 C12 . 1.39578(13)
C12 H12a . 1.01183(9)
C12 H12b . 1.03027(12)
C12 C13 . 1.58867(18)
C13 H13a . 1.01908(10)
C13 H13b . 1.02620(10)
C13 H13c . 0.89417(11)
C13 H13d . 1.04555(9)
H13a H13d . 0.40477(4)
Cl1 H13c . 1.65(6)
H13d Cl1a . 1.55(6)
O12 Si2 . 1.698(11)
Si2 C21 . 1.862(6)
Si2 O23 . 1.578(14)
Si2 O4 2_577 1.623(12)
C21 H21a . 1.01181(10)
C21 H21b . 1.04140(12)
C21 C22 . 1.42067(9)
C22 H22a . 1.04150(12)
C22 H22b . 1.01150(10)
C22 C23 . 1.5159(2)
C23 H23a . 1.03731(12)
C23 H23b . 1.02267(12)
C23 H23c . 0.94913(8)
C23 H23d . 0.87942(7)
H23a Cl2a . 1.30(8)
H23b H23c . 0.63889(7)
O23 Si3 . 1.569(14)
Si3 C31 . 1.946(6)
Si3 O34 . 1.690(11)
Si3 O3 . 1.626(11)
C31 H31a . 1.03179(10)
C31 H31b . 1.01220(11)
C31 C32 . 1.42888(15)
C32 H32a . 1.02858(9)
C32 H32b . 1.01155(11)
C32 C33 . 1.56404(15)
C33 H33a . 1.01571(11)
C33 H33b . 1.02715(9)
O34 Si4 . 1.697(12)
Si4 C41 . 1.903(7)
Si4 O4 . 1.632(12)
Si4 O41 . 1.592(13)
C41 H41a . 1.01000(11)
C41 H41b . 1.03966(12)
C41 C42 . 1.44226(10)
C42 H42a . 1.01316(11)
C42 H42b . 1.03758(12)
C42 C43 . 1.50910(12)
C43 H43a . 1.03681(13)
C43 H43b . 1.00539(11)
C43 H43c . 0.93370(7)
C43 H43d . 0.96101(11)
H43a H43d . 0.44448(5)
Cl4 H43c . 1.53(6)

loop_
_geom_hbond_atom_site_label_D
_geom_hbond_atom_site_label_H
_geom_hbond_atom_site_label_A
_geom_hbond_site_symmetry_A
_geom_hbond_distance_DH
_geom_hbond_distance_HA
_geom_hbond_distance_DA
_geom_hbond_angle_DHA
C11 H11a Cl4 2_587 1.03 2.47(4) 3.15(4) 123.2(15)
C11 H11b Cl1a . 1.01 2.35(7) 2.83(6) 107.3(16)
C13 H13a Cl3 1_554 1.02 2.43(2) 3.28(2) 140.6(7)
C13 H13b Cl1a . 1.03 1.80(7) 2.20(7) 98.3(17)
C13 H13c Cl1 . 0.89 1.65(6) 2.18(6) 114.5(15)
C13 H13d Cl1a . 1.05 1.55(6) 2.20(7) 114(2)
C21 H21b Cl2 . 1.04 2.38(6) 2.83(5) 104.8(12)
C21 H21b Cl4a 2_677 1.04 2.43(5) 3.15(6) 125.3(17)
C22 H22b Cl2 . 1.01 2.03(4) 2.37(4) 96.3(17)
C23 H23a Cl2 . 1.04 1.77(6) 2.17(5) 97.9(17)
C23 H23a Cl2a . 1.04 1.30(8) 2.17(8) 136(4)
Cl2a H23a C22 . 1.30(8) 2.15 3.25(8) 138(4)
Cl2a H23a C23 . 1.30(8) 1.04 2.17(8) 136(4)
Cl2a H23a Cl2 . 1.30(8) 1.77(6) 2.74(10) 126(4)
C23 H23c Cl2a . 0.95 1.70(9) 2.17(8) 107(3)
C32 H32a Cl3 . 1.03 1.86(3) 2.16(3) 92.1(8)
C43 H43b Cl4a . 1.01 1.83(5) 2.18(4) 96.6(15)
C43 H43c Cl4 . 0.93 1.53(6) 2.16(5) 120.6(18)

loop_
_restr_distance_atom_site_label_1
_restr_distance_atom_site_label_2
_restr_distance_site_symmetry_2
_restr_distance_target
_restr_distance_target_weight_param
Si1 O12 . 1.65 0.008
Si1 O3 2_577 1.65 0.008
Si1 O41 . 1.65 0.008
Si2 O12 . 1.65 0.008
Si2 O23 . 1.65 0.008
Si2 O4 2_577 1.65 0.008
Si3 O23 . 1.65 0.008
Si3 O34 . 1.65 0.008
Si3 O3 . 1.65 0.008
Si4 O34 . 1.65 0.008
Si4 O4 . 1.65 0.008
Si4 O41 . 1.65 0.008

loop_
_restr_angle_atom_site_label_1
_restr_angle_site_symmetry_1
_restr_angle_atom_site_label_2
_restr_angle_atom_site_label_3
_restr_angle_site_symmetry_3
_restr_angle_target
_restr_angle_target_weight_param
Si1 . O12 Si2 . 150 0.2
Si2 . O23 Si3 . 150 0.2
Si3 . O34 Si4 . 150 0.2
Si1 2_577 O3 Si3 . 150 0.2
Si2 2_577 O4 Si4 . 150 0.2
Si1 . O41 Si4 . 150 0.2
O12 . Si1 O3 2_577 109.47 0.5
O12 . Si1 O41 . 109.47 0.5
O3 2_577 Si1 O41 . 109.47 0.5
O12 . Si2 O23 . 109.47 0.5
O12 . Si2 O4 2_577 109.47 0.5
O23 . Si2 O4 2_577 109.47 0.5
O23 . Si3 O34 . 109.47 0.5
O23 . Si3 O3 . 109.47 0.5
O34 . Si3 O3 . 109.47 0.5
O34 . Si4 O4 . 109.47 0.5
O34 . Si4 O41 . 109.47 0.5
O4 . Si4 O41 . 109.47 0.5
C11 . Si1 O12 . 109.47 0.5
C11 . Si1 O41 . 109.47 0.5
C11 . Si1 O3 2_577 109.47 0.5
C21 . Si2 O23 . 109.47 0.5
C21 . Si2 O4 2_577 109.47 0.5
C21 . Si2 O12 . 109.47 0.5
C31 . Si3 O34 . 109.47 0.5
C31 . Si3 O3 . 109.47 0.5
C31 . Si3 O23 . 109.47 0.5
C41 . Si4 O34 . 109.47 0.5
C41 . Si4 O4 . 109.47 0.5
C41 . Si4 O41 . 109.47 0.5

loop_
_restr_equal_distance_atom_site_label_1
_restr_equal_distance_atom_site_label_2
_restr_equal_distance_class_class_id
_restr_equal_distance_class_target_weight_param
Cl1 C13 1 0.01
Cl1a C13 1 0.01
Cl2a C23 1 0.01
Cl2 C23 1 0.01
Cl3 C33 1 0.01
Cl4 C43 1 0.01
Cl4a C43 1 0.01
C11 Si1 2 0.008
C21 Si2 2 0.008
C31 Si3 2 0.008
C41 Si4 2 0.008
